data_4082598
loop_
_publ_author_name
'Rajendran, N. M.'
'Haleel, A.'
'Reddy, N. Dastagiri'

_publ_section_title
;
 Copolymerization of CO2and Cyclohexene Oxide: \b-Diketiminate-Supported
 Zn(II)OMe and Zn(II)Et Complexes as Initiators
;
_journal_issue 1
_journal_name_full Organometallics
_journal_page_first 217
_journal_paper_doi 10.1021/om400977c
_journal_volume 33
_journal_year 2014
_chemical_formula_sum 'C28 H34 N4 O Zn'
_chemical_formula_weight 507.96
_chemical_name_systematic
; 
 ? 
;
_space_group_IT_number 2
_symmetry_cell_setting triclinic
_symmetry_space_group_name_Hall '-P 1'
_symmetry_space_group_name_H-M 'P -1'
_atom_sites_solution_hydrogens geom
_atom_sites_solution_primary direct
_atom_sites_solution_secondary difmap
_audit_creation_method SHELXL-97
_cell_angle_alpha 113.640(5)
_cell_angle_beta 98.647(5)
_cell_angle_gamma 104.575(5)
_cell_formula_units_Z 2
_cell_length_a 8.7460(9)
_cell_length_b 12.9964(13)
_cell_length_c 13.6586(14)
_cell_measurement_reflns_used 7629
_cell_measurement_temperature 253(2)
_cell_measurement_theta_max 30.15
_cell_measurement_theta_min 2.54
_cell_volume 1320.0(2)
_computing_cell_refinement 'APEX2/SAINT (Bruker, 2004)'
_computing_data_collection 'APEX2 (Bruker, 2004)'
_computing_data_reduction 'SAINT/XPREP (Bruker, 2004)'
_computing_molecular_graphics 'ORTEP3 (Farrugia, 1997) and Mercury (Bruno et al., 2002)'
_computing_publication_material 'SHELXL-97 (Sheldrick, 1997)'
_computing_structure_refinement 'SHELXL-97 (Sheldrick, 1997)'
_computing_structure_solution 'SIR92 (Altornare et al., 1993)'
_diffrn_ambient_temperature 253(2)
_diffrn_measured_fraction_theta_full 1.000
_diffrn_measured_fraction_theta_max 0.923
_diffrn_measurement_device_type 'bruker axs kappa apex2 CCD Diffractometer'
_diffrn_measurement_method '\w and \f scan'
_diffrn_radiation_monochromator graphite
_diffrn_radiation_source 'fine-focus sealed tube'
_diffrn_radiation_type MoK\a
_diffrn_radiation_wavelength 0.71073
_diffrn_reflns_av_R_equivalents 0.0308
_diffrn_reflns_av_sigmaI/netI 0.0383
_diffrn_reflns_limit_h_max 13
_diffrn_reflns_limit_h_min -12
_diffrn_reflns_limit_k_max 19
_diffrn_reflns_limit_k_min -20
_diffrn_reflns_limit_l_max 19
_diffrn_reflns_limit_l_min -21
_diffrn_reflns_number 35686
_diffrn_reflns_theta_full 25.00
_diffrn_reflns_theta_max 34.77
_diffrn_reflns_theta_min 1.70
_exptl_absorpt_coefficient_mu 0.957
_exptl_absorpt_correction_T_max 0.8698
_exptl_absorpt_correction_T_min 0.7959
_exptl_absorpt_correction_type multi-scan
_exptl_absorpt_process_details 'SADABS (Bruker 1999)'
_exptl_crystal_colour colourless
_exptl_crystal_density_diffrn 1.278
_exptl_crystal_density_method 'not measured'
_exptl_crystal_description Diamond
_exptl_crystal_F_000 536
_exptl_crystal_size_max 0.25
_exptl_crystal_size_mid 0.20
_exptl_crystal_size_min 0.15
_refine_diff_density_max 0.524
_refine_diff_density_min -0.571
_refine_diff_density_rms 0.117
_refine_ls_extinction_coef 0.0072(14)
_refine_ls_extinction_expression Fc^*^=kFc[1+0.001xFc^2^\l^3^/sin(2\q)]^-1/4^
_refine_ls_extinction_method SHELXL
_refine_ls_goodness_of_fit_ref 1.091
_refine_ls_hydrogen_treatment constr
_refine_ls_matrix_type full
_refine_ls_number_parameters 315
_refine_ls_number_reflns 10537
_refine_ls_number_restraints 0
_refine_ls_restrained_S_all 1.091
_refine_ls_R_factor_all 0.0667
_refine_ls_R_factor_gt 0.0387
_refine_ls_shift/su_max 0.005
_refine_ls_shift/su_mean 0.000
_refine_ls_structure_factor_coef Fsqd
_refine_ls_weighting_details 'calc w=1/[\s^2^(Fo^2^)+(0.0660P)^2^+0.0739P] where P=(Fo^2^+2Fc^2^)/3'
_refine_ls_weighting_scheme calc
_refine_ls_wR_factor_gt 0.1031
_refine_ls_wR_factor_ref 0.1216
_reflns_number_gt 7677
_reflns_number_total 10537
_reflns_threshold_expression >2sigma(I)
_cod_data_source_file om400977c_si_002.cif
_cod_data_source_block Compound3
_cod_original_sg_symbol_H-M P-1
_cod_database_code 4082598

loop_
_symmetry_equiv_pos_as_xyz
'x, y, z'
'-x, -y, -z'

loop_
_atom_site_label
_atom_site_type_symbol
_atom_site_fract_x
_atom_site_fract_y
_atom_site_fract_z
_atom_site_U_iso_or_equiv
_atom_site_adp_type
_atom_site_occupancy
_atom_site_symmetry_multiplicity
_atom_site_calc_flag
_atom_site_refinement_flags
C1 C 0.1355(2) 0.22239(14) 0.34137(13) 0.0351(3) Uani 1 1 d .
C2 C 0.2520(2) 0.31922(14) 0.43640(14) 0.0394(3) Uani 1 1 d .
H2 H 0.3288 0.3722 0.4229 0.047 Uiso 1 1 calc R
C3 C 0.2701(2) 0.34828(13) 0.54888(13) 0.0359(3) Uani 1 1 d .
C4 C -0.09921(19) 0.04739(13) 0.24182(12) 0.0317(3) Uani 1 1 d .
C5 C -0.2474(2) 0.07032(14) 0.22963(14) 0.0378(3) Uani 1 1 d .
C6 C -0.3752(2) -0.00737(16) 0.13350(15) 0.0437(4) Uani 1 1 d .
H6 H -0.4744 0.0064 0.1237 0.052 Uiso 1 1 calc R
C7 C -0.3558(2) -0.10581(15) 0.05159(14) 0.0413(4) Uani 1 1 d .
C8 C -0.2088(2) -0.12691(15) 0.06455(14) 0.0406(4) Uani 1 1 d .
H8 H -0.1970 -0.1923 0.0085 0.049 Uiso 1 1 calc R
C9 C -0.0785(2) -0.05181(14) 0.15997(13) 0.0355(3) Uani 1 1 d .
C10 C 0.20333(19) 0.31825(12) 0.69967(12) 0.0330(3) Uani 1 1 d .
C11 C 0.3341(2) 0.31271(14) 0.76803(13) 0.0370(3) Uani 1 1 d .
C12 C 0.3464(2) 0.35341(15) 0.88054(14) 0.0402(3) Uani 1 1 d .
H12 H 0.4338 0.3521 0.9276 0.048 Uiso 1 1 calc R
C13 C 0.2275(2) 0.39624(14) 0.92290(13) 0.0407(4) Uani 1 1 d .
C14 C 0.0976(2) 0.39993(15) 0.85436(14) 0.0430(4) Uani 1 1 d .
H14 H 0.0192 0.4287 0.8841 0.052 Uiso 1 1 calc R
C15 C 0.0832(2) 0.36118(14) 0.74183(14) 0.0384(3) Uani 1 1 d .
C16 C -0.2670(3) 0.17763(19) 0.31932(17) 0.0541(5) Uani 1 1 d .
H16A H -0.2007 0.1934 0.3908 0.065 Uiso 1 1 calc R
H16B H -0.2225 0.2465 0.3073 0.065 Uiso 1 1 calc R
C17 C -0.4396(3) 0.1672(3) 0.3262(2) 0.0782(7) Uani 1 1 d .
H17A H -0.5033 0.1631 0.2602 0.117 Uiso 1 1 calc R
H17B H -0.4371 0.2358 0.3904 0.117 Uiso 1 1 calc R
H17C H -0.4887 0.0960 0.3324 0.117 Uiso 1 1 calc R
C18 C 0.0787(2) -0.07834(17) 0.17497(16) 0.0480(4) Uani 1 1 d .
H18A H 0.0652 -0.1357 0.2044 0.058 Uiso 1 1 calc R
H18B H 0.1660 -0.0053 0.2303 0.058 Uiso 1 1 calc R
C19 C 0.1330(3) -0.1270(3) 0.0711(2) 0.0699(7) Uani 1 1 d .
H19A H 0.0539 -0.2041 0.0187 0.105 Uiso 1 1 calc R
H19B H 0.2385 -0.1345 0.0898 0.105 Uiso 1 1 calc R
H19C H 0.1410 -0.0733 0.0385 0.105 Uiso 1 1 calc R
C20 C -0.4935(3) -0.19098(19) -0.04377(17) 0.0553(5) Uani 1 1 d .
C21 C 0.4597(3) 0.2645(2) 0.71853(16) 0.0541(5) Uani 1 1 d .
H21A H 0.4010 0.1933 0.6483 0.065 Uiso 1 1 calc R
H21B H 0.5274 0.3234 0.7019 0.065 Uiso 1 1 calc R
C22 C 0.5714(3) 0.2334(2) 0.7873(2) 0.0620(6) Uani 1 1 d .
H22A H 0.6353 0.3037 0.8557 0.093 Uiso 1 1 calc R
H22B H 0.6438 0.2026 0.7468 0.093 Uiso 1 1 calc R
H22C H 0.5069 0.1739 0.8036 0.093 Uiso 1 1 calc R
C23 C -0.0583(3) 0.36786(19) 0.66949(17) 0.0515(4) Uani 1 1 d .
H23A H -0.1496 0.3631 0.7019 0.062 Uiso 1 1 calc R
H23B H -0.0941 0.2989 0.5966 0.062 Uiso 1 1 calc R
C24 C -0.0183(4) 0.4801(3) 0.6548(3) 0.0849(8) Uani 1 1 d .
H24A H 0.0358 0.5487 0.7262 0.127 Uiso 1 1 calc R
H24B H -0.1183 0.4861 0.6216 0.127 Uiso 1 1 calc R
H24C H 0.0529 0.4765 0.6075 0.127 Uiso 1 1 calc R
C26 C 0.1272(3) 0.23070(18) 0.23391(15) 0.0511(5) Uani 1 1 d .
H26A H 0.1343 0.1592 0.1783 0.077 Uiso 1 1 calc R
H26B H 0.2173 0.2986 0.2458 0.077 Uiso 1 1 calc R
H26C H 0.0249 0.2396 0.2091 0.077 Uiso 1 1 calc R
C25 C 0.2360(3) 0.43051(16) 1.03853(15) 0.0481(4) Uani 1 1 d .
C27 C 0.3890(3) 0.47185(16) 0.63220(16) 0.0521(5) Uani 1 1 d .
H27A H 0.3519 0.5008 0.6975 0.078 Uiso 1 1 calc R
H27B H 0.3938 0.5252 0.5995 0.078 Uiso 1 1 calc R
H27C H 0.4966 0.4679 0.6524 0.078 Uiso 1 1 calc R
C28 C -0.2764(3) 0.0377(2) 0.5324(2) 0.0602(5) Uani 1 1 d .
H28A H -0.2499 0.1172 0.5908 0.090 Uiso 1 1 calc R
H28B H -0.3322 -0.0193 0.5546 0.090 Uiso 1 1 calc R
H28C H -0.3466 0.0281 0.4658 0.090 Uiso 1 1 calc R
N1 N 0.03215(16) 0.12779(11) 0.34138(10) 0.0313(2) Uani 1 1 d .
N2 N 0.18754(16) 0.27531(11) 0.58341(10) 0.0319(2) Uani 1 1 d .
N3 N -0.6025(3) -0.2614(2) -0.11836(18) 0.0827(7) Uani 1 1 d .
N4 N 0.2409(3) 0.45497(17) 1.12932(15) 0.0640(5) Uani 1 1 d .
O1 O -0.13322(13) 0.01897(9) 0.51205(10) 0.0345(2) Uani 1 1 d .
Zn1 Zn 0.050070(19) 0.106129(13) 0.477985(13) 0.02804(6) Uani 1 1 d .

loop_
_atom_site_aniso_label
_atom_site_aniso_U_11
_atom_site_aniso_U_22
_atom_site_aniso_U_33
_atom_site_aniso_U_23
_atom_site_aniso_U_13
_atom_site_aniso_U_12
C1 0.0409(8) 0.0353(7) 0.0338(7) 0.0208(6) 0.0157(6) 0.0094(6)
C2 0.0420(8) 0.0349(7) 0.0392(8) 0.0204(6) 0.0158(7) 0.0020(6)
C3 0.0376(7) 0.0282(6) 0.0371(8) 0.0152(6) 0.0118(6) 0.0028(6)
C4 0.0369(7) 0.0321(6) 0.0286(6) 0.0178(5) 0.0092(6) 0.0090(6)
C5 0.0415(8) 0.0382(8) 0.0355(8) 0.0184(6) 0.0114(6) 0.0140(7)
C6 0.0398(8) 0.0482(9) 0.0424(9) 0.0229(8) 0.0063(7) 0.0137(7)
C7 0.0470(9) 0.0385(8) 0.0332(8) 0.0187(6) 0.0038(7) 0.0073(7)
C8 0.0536(10) 0.0343(7) 0.0311(7) 0.0145(6) 0.0085(7) 0.0135(7)
C9 0.0434(8) 0.0346(7) 0.0324(7) 0.0186(6) 0.0110(6) 0.0137(6)
C10 0.0387(7) 0.0257(6) 0.0298(7) 0.0107(5) 0.0126(6) 0.0051(6)
C11 0.0398(8) 0.0354(7) 0.0317(7) 0.0125(6) 0.0127(6) 0.0099(6)
C12 0.0459(9) 0.0379(8) 0.0318(7) 0.0141(6) 0.0096(6) 0.0104(7)
C13 0.0528(9) 0.0326(7) 0.0314(7) 0.0109(6) 0.0171(7) 0.0096(7)
C14 0.0511(10) 0.0386(8) 0.0381(8) 0.0130(7) 0.0206(7) 0.0169(7)
C15 0.0419(8) 0.0332(7) 0.0370(8) 0.0133(6) 0.0138(6) 0.0113(6)
C16 0.0530(11) 0.0542(11) 0.0482(10) 0.0128(9) 0.0144(8) 0.0255(9)
C17 0.0760(16) 0.0942(19) 0.0767(17) 0.0344(15) 0.0387(14) 0.0470(16)
C18 0.0520(10) 0.0505(10) 0.0430(9) 0.0191(8) 0.0110(8) 0.0256(9)
C19 0.0577(13) 0.0929(18) 0.0591(13) 0.0261(13) 0.0231(10) 0.0370(13)
C20 0.0594(12) 0.0512(10) 0.0447(10) 0.0216(9) 0.0001(9) 0.0112(9)
C21 0.0501(10) 0.0751(13) 0.0406(9) 0.0224(9) 0.0185(8) 0.0311(10)
C22 0.0732(14) 0.0750(14) 0.0721(14) 0.0478(12) 0.0397(12) 0.0453(12)
C23 0.0536(11) 0.0578(11) 0.0447(10) 0.0188(8) 0.0161(8) 0.0280(9)
C24 0.097(2) 0.0902(19) 0.103(2) 0.0638(18) 0.0310(17) 0.0538(17)
C26 0.0710(13) 0.0461(9) 0.0369(9) 0.0272(8) 0.0169(8) 0.0066(9)
C25 0.0635(11) 0.0391(8) 0.0369(9) 0.0128(7) 0.0204(8) 0.0143(8)
C27 0.0597(11) 0.0348(8) 0.0418(9) 0.0141(7) 0.0101(8) -0.0074(8)
C28 0.0542(11) 0.0637(12) 0.0851(16) 0.0423(12) 0.0387(11) 0.0311(10)
N1 0.0369(6) 0.0297(5) 0.0269(6) 0.0156(5) 0.0090(5) 0.0068(5)
N2 0.0371(6) 0.0278(5) 0.0279(6) 0.0128(5) 0.0110(5) 0.0054(5)
N3 0.0771(14) 0.0700(13) 0.0574(12) 0.0122(10) -0.0157(10) 0.0051(11)
N4 0.0878(14) 0.0591(10) 0.0403(9) 0.0170(8) 0.0277(9) 0.0219(10)
O1 0.0310(5) 0.0366(5) 0.0473(6) 0.0267(5) 0.0192(4) 0.0125(4)
Zn1 0.03146(10) 0.02594(9) 0.02725(9) 0.01465(7) 0.00946(6) 0.00590(6)

loop_
_atom_type_symbol
_atom_type_description
_atom_type_scat_dispersion_real
_atom_type_scat_dispersion_imag
_atom_type_scat_source
C C 0.0033 0.0016 'International Tables Vol C Tables 4.2.6.8 and 6.1.1.4'
H H 0.0000 0.0000 'International Tables Vol C Tables 4.2.6.8 and 6.1.1.4'
N N 0.0061 0.0033 'International Tables Vol C Tables 4.2.6.8 and 6.1.1.4'
O O 0.0106 0.0060 'International Tables Vol C Tables 4.2.6.8 and 6.1.1.4'
Zn Zn 0.2839 1.4301 'International Tables Vol C Tables 4.2.6.8 and 6.1.1.4'

loop_
_geom_angle_atom_site_label_1
_geom_angle_atom_site_label_2
_geom_angle_atom_site_label_3
_geom_angle
_geom_angle_site_symmetry_1
_geom_angle_site_symmetry_3
N1 C1 C2 124.39(14) . .
N1 C1 C26 119.56(14) . .
C2 C1 C26 116.03(14) . .
C1 C2 C3 129.56(14) . .
C1 C2 H2 115.2 . .
C3 C2 H2 115.2 . .
N2 C3 C2 123.56(14) . .
N2 C3 C27 120.46(15) . .
C2 C3 C27 115.97(14) . .
C5 C4 C9 121.68(14) . .
C5 C4 N1 118.21(13) . .
C9 C4 N1 120.10(14) . .
C6 C5 C4 118.48(15) . .
C6 C5 C16 120.81(16) . .
C4 C5 C16 120.71(15) . .
C5 C6 C7 120.32(16) . .
C5 C6 H6 119.8 . .
C7 C6 H6 119.8 . .
C8 C7 C6 120.54(15) . .
C8 C7 C20 119.57(17) . .
C6 C7 C20 119.75(17) . .
C7 C8 C9 120.87(16) . .
C7 C8 H8 119.6 . .
C9 C8 H8 119.6 . .
C8 C9 C4 118.10(15) . .
C8 C9 C18 120.36(15) . .
C4 C9 C18 121.54(14) . .
C11 C10 C15 121.58(14) . .
C11 C10 N2 119.60(14) . .
C15 C10 N2 118.79(14) . .
C12 C11 C10 118.84(15) . .
C12 C11 C21 121.48(16) . .
C10 C11 C21 119.67(15) . .
C11 C12 C13 119.82(16) . .
C11 C12 H12 120.1 . .
C13 C12 H12 120.1 . .
C14 C13 C12 120.87(15) . .
C14 C13 C25 119.98(16) . .
C12 C13 C25 119.05(17) . .
C13 C14 C15 120.59(16) . .
C13 C14 H14 119.7 . .
C15 C14 H14 119.7 . .
C14 C15 C10 118.28(16) . .
C14 C15 C23 119.43(15) . .
C10 C15 C23 122.29(15) . .
C17 C16 C5 116.21(19) . .
C17 C16 H16A 108.2 . .
C5 C16 H16A 108.2 . .
C17 C16 H16B 108.2 . .
C5 C16 H16B 108.2 . .
H16A C16 H16B 107.4 . .
C16 C17 H17A 109.5 . .
C16 C17 H17B 109.5 . .
H17A C17 H17B 109.5 . .
C16 C17 H17C 109.5 . .
H17A C17 H17C 109.5 . .
H17B C17 H17C 109.5 . .
C9 C18 C19 115.44(17) . .
C9 C18 H18A 108.4 . .
C19 C18 H18A 108.4 . .
C9 C18 H18B 108.4 . .
C19 C18 H18B 108.4 . .
H18A C18 H18B 107.5 . .
C18 C19 H19A 109.5 . .
C18 C19 H19B 109.5 . .
H19A C19 H19B 109.5 . .
C18 C19 H19C 109.5 . .
H19A C19 H19C 109.5 . .
H19B C19 H19C 109.5 . .
N3 C20 C7 177.7(2) . .
C22 C21 C11 117.10(17) . .
C22 C21 H21A 108.0 . .
C11 C21 H21A 108.0 . .
C22 C21 H21B 108.0 . .
C11 C21 H21B 108.0 . .
H21A C21 H21B 107.3 . .
C21 C22 H22A 109.5 . .
C21 C22 H22B 109.5 . .
H22A C22 H22B 109.5 . .
C21 C22 H22C 109.5 . .
H22A C22 H22C 109.5 . .
H22B C22 H22C 109.5 . .
C15 C23 C24 114.29(19) . .
C15 C23 H23A 108.7 . .
C24 C23 H23A 108.7 . .
C15 C23 H23B 108.7 . .
C24 C23 H23B 108.7 . .
H23A C23 H23B 107.6 . .
C23 C24 H24A 109.5 . .
C23 C24 H24B 109.5 . .
H24A C24 H24B 109.5 . .
C23 C24 H24C 109.5 . .
H24A C24 H24C 109.5 . .
H24B C24 H24C 109.5 . .
C1 C26 H26A 109.5 . .
C1 C26 H26B 109.5 . .
H26A C26 H26B 109.5 . .
C1 C26 H26C 109.5 . .
H26A C26 H26C 109.5 . .
H26B C26 H26C 109.5 . .
N4 C25 C13 178.5(2) . .
C3 C27 H27A 109.5 . .
C3 C27 H27B 109.5 . .
H27A C27 H27B 109.5 . .
C3 C27 H27C 109.5 . .
H27A C27 H27C 109.5 . .
H27B C27 H27C 109.5 . .
O1 C28 H28A 109.5 . .
O1 C28 H28B 109.5 . .
H28A C28 H28B 109.5 . .
O1 C28 H28C 109.5 . .
H28A C28 H28C 109.5 . .
H28B C28 H28C 109.5 . .
C1 N1 C4 117.35(12) . .
C1 N1 Zn1 121.07(10) . .
C4 N1 Zn1 121.42(9) . .
C3 N2 C10 118.91(12) . .
C3 N2 Zn1 121.63(10) . .
C10 N2 Zn1 119.41(9) . .
C28 O1 Zn1 133.02(12) . .
C28 O1 Zn1 127.35(12) . 2_556
Zn1 O1 Zn1 99.49(5) . 2_556
O1 Zn1 O1 80.51(5) . 2_556
O1 Zn1 N1 124.73(5) . .
O1 Zn1 N1 119.96(5) 2_556 .
O1 Zn1 N2 121.21(5) . .
O1 Zn1 N2 116.76(5) 2_556 .
N1 Zn1 N2 95.82(5) . .
O1 Zn1 Zn1 40.67(3) . 2_556
O1 Zn1 Zn1 39.84(3) 2_556 2_556
N1 Zn1 Zn1 134.43(4) . 2_556
N2 Zn1 Zn1 129.36(4) . 2_556

loop_
_geom_bond_atom_site_label_1
_geom_bond_atom_site_label_2
_geom_bond_distance
_geom_bond_site_symmetry_2
C1 N1 1.3301(19) .
C1 C2 1.398(2) .
C1 C26 1.507(2) .
C2 C3 1.400(2) .
C2 H2 0.9300 .
C3 N2 1.327(2) .
C3 C27 1.514(2) .
C4 C5 1.402(2) .
C4 C9 1.403(2) .
C4 N1 1.4309(19) .
C5 C6 1.386(2) .
C5 C16 1.513(2) .
C6 C7 1.391(3) .
C6 H6 0.9300 .
C7 C8 1.381(3) .
C7 C20 1.440(2) .
C8 C9 1.387(2) .
C8 H8 0.9300 .
C9 C18 1.504(2) .
C10 C11 1.400(2) .
C10 C15 1.402(2) .
C10 N2 1.4271(19) .
C11 C12 1.387(2) .
C11 C21 1.512(2) .
C12 C13 1.393(2) .
C12 H12 0.9300 .
C13 C14 1.383(3) .
C13 C25 1.443(2) .
C14 C15 1.386(2) .
C14 H14 0.9300 .
C15 C23 1.507(3) .
C16 C17 1.502(3) .
C16 H16A 0.9700 .
C16 H16B 0.9700 .
C17 H17A 0.9600 .
C17 H17B 0.9600 .
C17 H17C 0.9600 .
C18 C19 1.507(3) .
C18 H18A 0.9700 .
C18 H18B 0.9700 .
C19 H19A 0.9600 .
C19 H19B 0.9600 .
C19 H19C 0.9600 .
C20 N3 1.143(3) .
C21 C22 1.492(3) .
C21 H21A 0.9700 .
C21 H21B 0.9700 .
C22 H22A 0.9600 .
C22 H22B 0.9600 .
C22 H22C 0.9600 .
C23 C24 1.512(3) .
C23 H23A 0.9700 .
C23 H23B 0.9700 .
C24 H24A 0.9600 .
C24 H24B 0.9600 .
C24 H24C 0.9600 .
C26 H26A 0.9600 .
C26 H26B 0.9600 .
C26 H26C 0.9600 .
C25 N4 1.141(2) .
C27 H27A 0.9600 .
C27 H27B 0.9600 .
C27 H27C 0.9600 .
C28 O1 1.381(2) .
C28 H28A 0.9600 .
C28 H28B 0.9600 .
C28 H28C 0.9600 .
N1 Zn1 1.9851(12) .
N2 Zn1 1.9908(12) .
O1 Zn1 1.9500(10) .
O1 Zn1 1.9834(10) 2_556
Zn1 O1 1.9833(10) 2_556
Zn1 Zn1 3.0019(4) 2_556

loop_
_geom_torsion_atom_site_label_1
_geom_torsion_atom_site_label_2
_geom_torsion_atom_site_label_3
_geom_torsion_atom_site_label_4
_geom_torsion
_geom_torsion_site_symmetry_1
_geom_torsion_site_symmetry_4
N1 C1 C2 C3 -10.9(3) . .
C26 C1 C2 C3 167.45(19) . .
C1 C2 C3 N2 9.8(3) . .
C1 C2 C3 C27 -168.73(18) . .
C9 C4 C5 C6 -0.4(2) . .
N1 C4 C5 C6 -179.86(15) . .
C9 C4 C5 C16 179.73(17) . .
N1 C4 C5 C16 0.3(2) . .
C4 C5 C6 C7 0.2(3) . .
C16 C5 C6 C7 -179.96(18) . .
C5 C6 C7 C8 -0.5(3) . .
C5 C6 C7 C20 175.13(18) . .
C6 C7 C8 C9 1.1(3) . .
C20 C7 C8 C9 -174.58(17) . .
C7 C8 C9 C4 -1.2(2) . .
C7 C8 C9 C18 177.71(17) . .
C5 C4 C9 C8 0.9(2) . .
N1 C4 C9 C8 -179.62(14) . .
C5 C4 C9 C18 -178.01(16) . .
N1 C4 C9 C18 1.4(2) . .
C15 C10 C11 C12 -1.5(2) . .
N2 C10 C11 C12 -179.18(14) . .
C15 C10 C11 C21 179.33(16) . .
N2 C10 C11 C21 1.7(2) . .
C10 C11 C12 C13 1.4(2) . .
C21 C11 C12 C13 -179.44(17) . .
C11 C12 C13 C14 -0.6(3) . .
C11 C12 C13 C25 175.77(16) . .
C12 C13 C14 C15 -0.1(3) . .
C25 C13 C14 C15 -176.50(16) . .
C13 C14 C15 C10 0.1(2) . .
C13 C14 C15 C23 -179.14(17) . .
C11 C10 C15 C14 0.8(2) . .
N2 C10 C15 C14 178.45(14) . .
C11 C10 C15 C23 179.95(16) . .
N2 C10 C15 C23 -2.4(2) . .
C6 C5 C16 C17 26.6(3) . .
C4 C5 C16 C17 -153.6(2) . .
C8 C9 C18 C19 38.3(3) . .
C4 C9 C18 C19 -142.81(19) . .
C8 C7 C20 N3 58(7) . .
C6 C7 C20 N3 -118(7) . .
C12 C11 C21 C22 15.1(3) . .
C10 C11 C21 C22 -165.78(18) . .
C14 C15 C23 C24 94.5(2) . .
C10 C15 C23 C24 -84.7(2) . .
C14 C13 C25 N4 95(9) . .
C12 C13 C25 N4 -82(9) . .
C2 C1 N1 C4 168.66(15) . .
C26 C1 N1 C4 -9.6(2) . .
C2 C1 N1 Zn1 -6.8(2) . .
C26 C1 N1 Zn1 174.92(13) . .
C5 C4 N1 C1 -88.50(18) . .
C9 C4 N1 C1 92.04(17) . .
C5 C4 N1 Zn1 86.98(15) . .
C9 C4 N1 Zn1 -92.48(15) . .
C2 C3 N2 C10 -173.90(15) . .
C27 C3 N2 C10 4.6(2) . .
C2 C3 N2 Zn1 8.6(2) . .
C27 C3 N2 Zn1 -172.91(13) . .
C11 C10 N2 C3 -85.44(19) . .
C15 C10 N2 C3 96.82(18) . .
C11 C10 N2 Zn1 92.08(15) . .
C15 C10 N2 Zn1 -85.66(15) . .
C28 O1 Zn1 O1 175.8(2) . 2_556
Zn1 O1 Zn1 O1 -0.001(1) 2_556 2_556
C28 O1 Zn1 N1 -64.20(19) . .
Zn1 O1 Zn1 N1 120.01(6) 2_556 .
C28 O1 Zn1 N2 60.16(19) . .
Zn1 O1 Zn1 N2 -115.63(6) 2_556 .
C28 O1 Zn1 Zn1 175.8(2) . 2_556
C1 N1 Zn1 O1 152.40(11) . .
C4 N1 Zn1 O1 -22.92(13) . .
C1 N1 Zn1 O1 -107.93(12) . 2_556
C4 N1 Zn1 O1 76.75(12) . 2_556
C1 N1 Zn1 N2 17.60(13) . .
C4 N1 Zn1 N2 -157.71(11) . .
C1 N1 Zn1 Zn1 -155.40(10) . 2_556
C4 N1 Zn1 Zn1 29.28(14) . 2_556
C3 N2 Zn1 O1 -155.60(12) . .
C10 N2 Zn1 O1 26.95(13) . .
C3 N2 Zn1 O1 109.26(13) . 2_556
C10 N2 Zn1 O1 -68.19(12) . 2_556
C3 N2 Zn1 N1 -18.59(13) . .
C10 N2 Zn1 N1 163.96(11) . .
C3 N2 Zn1 Zn1 154.95(11) . 2_556
C10 N2 Zn1 Zn1 -22.50(13) . 2_556
